data_7020678
loop_
_publ_author_name
'Vacher, Antoine'
'Barri\`ere, Fr\'ed\'eric'
'Camerel, Franck'
'Bergamini, Jean-Fran\,cois'
'Roisnel, Thierry'
'Lorcy, Dominique'

_publ_section_title
;
 Cis and trans-bis(tetrathiafulvalene-acetylide) platinum(II) complexes:
 syntheses, crystal structures, and influence of the ancillary ligands on
 their electronic properties.
;
_journal_issue 2
_journal_name_full 'Dalton transactions (Cambridge, England : 2003)'
_journal_page_first 383
_journal_page_last 394
_journal_paper_doi 10.1039/c2dt31686b
_journal_volume 42
_journal_year 2013
_chemical_compound_source 'synthesis as described'
_chemical_formula_moiety 'C58 H48 P2 Pt S8, 2(C2 H3 N)'
_chemical_formula_sum 'C62 H54 N2 P2 Pt S8'
_chemical_formula_weight 1340.58
_chemical_name_systematic
;
?
;
_space_group_IT_number 2
_symmetry_cell_setting triclinic
_symmetry_Int_Tables_number 2
_symmetry_space_group_name_Hall '-P 1'
_symmetry_space_group_name_H-M 'P -1'
_atom_sites_solution_hydrogens geom
_atom_sites_solution_primary direct
_atom_sites_solution_secondary difmap
_audit_conform_dict_location ftp://ftp.iucr.org/pub/cif_core.dic
_audit_conform_dict_name cif_core.dic
_audit_conform_dict_version 2.3
_audit_creation_date 2011-07-08T08:26:26-00:00
_audit_creation_method 'WinGX routine CIF_UPDATE'
_cell_angle_alpha 103.405(4)
_cell_angle_beta 102.101(4)
_cell_angle_gamma 105.756(5)
_cell_formula_units_Z 1
_cell_length_a 9.2106(9)
_cell_length_b 11.4614(9)
_cell_length_c 15.8523(13)
_cell_measurement_reflns_used 9840
_cell_measurement_temperature 150(2)
_cell_measurement_theta_max 27.4
_cell_measurement_theta_min 2.4
_cell_measurement_wavelength 0.71073
_cell_volume 1498.8(2)
_computing_cell_refinement 'Bruker SMART (Bruker, 2002)'
_computing_data_collection 'Bruker SAINT (Bruker, 2002)'
_computing_data_reduction 'Bruker SAINT (Bruker, 2002)'
_computing_molecular_graphics 'Ortep-3 for Windows (Farrugia, 1997)'
_computing_publication_material
;
WinGX publication routines (Farrugia, 1999),
CRYSCAL (T. Roisnel, local program)
;
_computing_structure_refinement 'SHELXL-97 (Sheldrick, 1997)'
_computing_structure_solution 'SIR97 (Altomare et al., 1999)'
_diffrn_ambient_temperature 150(2)
_diffrn_detector 'CCD plate'
_diffrn_measured_fraction_theta_full 0.985
_diffrn_measured_fraction_theta_max 0.978
_diffrn_measurement_device_type 'APEXII, Bruker-AXS'
_diffrn_measurement_method 'CCD rotation images, thin slices'
_diffrn_radiation_monochromator graphite
_diffrn_radiation_probe x-ray
_diffrn_radiation_type MoK\a
_diffrn_radiation_wavelength 0.71073
_diffrn_reflns_av_R_equivalents 0.0402
_diffrn_reflns_av_unetI/netI 0.0468
_diffrn_reflns_limit_h_max 11
_diffrn_reflns_limit_h_min -11
_diffrn_reflns_limit_k_max 14
_diffrn_reflns_limit_k_min -14
_diffrn_reflns_limit_l_max 20
_diffrn_reflns_limit_l_min -18
_diffrn_reflns_number 22108
_diffrn_reflns_theta_full 25
_diffrn_reflns_theta_max 27.51
_diffrn_reflns_theta_min 2.93
_exptl_absorpt_coefficient_mu 2.713
_exptl_absorpt_correction_T_max 0.922
_exptl_absorpt_correction_T_min 0.713
_exptl_absorpt_correction_type multi-scan
_exptl_absorpt_process_details
;
[Sheldrick, G.M. (2002). SADABS Bruker AXS Inc., Madison, Wisconsin, USA]
;
_exptl_crystal_colour orange
_exptl_crystal_density_diffrn 1.485
_exptl_crystal_density_method 'not measured'
_exptl_crystal_description plate
_exptl_crystal_F_000 676
_exptl_crystal_size_max 0.15
_exptl_crystal_size_mid 0.13
_exptl_crystal_size_min 0.03
_refine_diff_density_max 1.057
_refine_diff_density_min -0.71
_refine_diff_density_rms 0.108
_refine_ls_extinction_method none
_refine_ls_goodness_of_fit_ref 1.072
_refine_ls_hydrogen_treatment constr
_refine_ls_matrix_type full
_refine_ls_number_parameters 344
_refine_ls_number_reflns 6734
_refine_ls_number_restraints 0
_refine_ls_restrained_S_all 1.072
_refine_ls_R_factor_all 0.0346
_refine_ls_R_factor_gt 0.0318
_refine_ls_shift/su_max 0.021
_refine_ls_shift/su_mean 0
_refine_ls_structure_factor_coef Fsqd
_refine_ls_weighting_details 'calc w=1/[\s^2^(Fo^2^)+(0.0375P)^2^+0.6183P] where P=(Fo^2^+2Fc^2^)/3'
_refine_ls_weighting_scheme calc
_refine_ls_wR_factor_gt 0.0735
_refine_ls_wR_factor_ref 0.0749
_reflns_number_gt 6454
_reflns_number_total 6734
_reflns_threshold_expression >2sigma(I)
_cod_data_source_file c2dt31686b.txt
_cod_data_source_block complex4
_cod_database_code 7020678

loop_
_symmetry_equiv_pos_as_xyz
'x, y, z'
'-x, -y, -z'

loop_
_atom_site_label
_atom_site_type_symbol
_atom_site_fract_x
_atom_site_fract_y
_atom_site_fract_z
_atom_site_U_iso_or_equiv
_atom_site_adp_type
_atom_site_occupancy
_atom_site_symmetry_multiplicity
_atom_site_calc_flag
_atom_site_refinement_flags
P1 P 0.00216(9) -0.19698(7) 0.01000(5) 0.01795(16) Uani 1 1 d .
Pt1 Pt 0 0 0 0.01805(6) Uani 1 2 d S
C21 C -0.0834(4) -0.2606(3) 0.0914(2) 0.0211(6) Uani 1 1 d .
C23 C -0.0155(4) -0.1943(3) 0.1833(2) 0.0291(7) Uani 1 1 d .
H23 H 0.072 -0.1176 0.2026 0.035 Uiso 1 1 calc R
C24 C -0.0767(5) -0.2412(4) 0.2466(3) 0.0353(8) Uani 1 1 d .
H24 H -0.0297 -0.1964 0.3094 0.042 Uiso 1 1 calc R
C25 C -0.2045(5) -0.3517(4) 0.2197(3) 0.0374(9) Uani 1 1 d .
H25 H -0.2459 -0.382 0.2636 0.045 Uiso 1 1 calc R
C26 C -0.2724(4) -0.4182(4) 0.1283(3) 0.0363(9) Uani 1 1 d .
H26 H -0.3599 -0.4948 0.1092 0.044 Uiso 1 1 calc R
C27 C -0.2108(4) -0.3716(3) 0.0644(2) 0.0281(7) Uani 1 1 d .
H27 H -0.2572 -0.417 0.0017 0.034 Uiso 1 1 calc R
C28 C 0.2035(4) -0.1997(3) 0.0419(2) 0.0204(6) Uani 1 1 d .
C29 C 0.2350(4) -0.3048(3) 0.0611(2) 0.0249(7) Uani 1 1 d .
H29 H 0.1507 -0.3781 0.0558 0.03 Uiso 1 1 calc R
C30 C 0.3906(4) -0.3020(3) 0.0880(2) 0.0283(7) Uani 1 1 d .
H30 H 0.4117 -0.3739 0.1005 0.034 Uiso 1 1 calc R
C31 C 0.5133(4) -0.1960(3) 0.0965(2) 0.0284(7) Uani 1 1 d .
H31 H 0.6188 -0.195 0.1144 0.034 Uiso 1 1 calc R
C32 C 0.4836(4) -0.0902(3) 0.0790(2) 0.0284(7) Uani 1 1 d .
H32 H 0.5686 -0.0166 0.0855 0.034 Uiso 1 1 calc R
C33 C 0.3290(4) -0.0924(3) 0.0519(2) 0.0259(7) Uani 1 1 d .
H33 H 0.3088 -0.0198 0.04 0.031 Uiso 1 1 calc R
C34 C -0.1081(4) -0.3199(3) -0.0981(2) 0.0220(6) Uani 1 1 d .
C35 C -0.0600(4) -0.4199(3) -0.1362(2) 0.0272(7) Uani 1 1 d .
H35 H 0.0382 -0.4249 -0.1068 0.033 Uiso 1 1 calc R
C36 C -0.1555(5) -0.5125(3) -0.2171(2) 0.0360(9) Uani 1 1 d .
H36 H -0.122 -0.5802 -0.2433 0.043 Uiso 1 1 calc R
C37 C -0.2992(5) -0.5062(4) -0.2595(3) 0.0411(9) Uani 1 1 d .
H37 H -0.3653 -0.5706 -0.314 0.049 Uiso 1 1 calc R
C38 C -0.3473(5) -0.4065(4) -0.2229(3) 0.0449(10) Uani 1 1 d .
H38 H -0.4456 -0.4022 -0.2528 0.054 Uiso 1 1 calc R
C39 C -0.2522(4) -0.3129(4) -0.1425(2) 0.0350(8) Uani 1 1 d .
H39 H -0.285 -0.2441 -0.1178 0.042 Uiso 1 1 calc R
S1 S -0.32174(13) 0.19621(11) 0.55796(7) 0.0441(2) Uani 1 1 d .
S2 S -0.20315(13) -0.01796(12) 0.51611(7) 0.0458(3) Uani 1 1 d .
S3 S -0.26703(14) 0.25958(10) 0.37373(7) 0.0432(2) Uani 1 1 d .
S4 S -0.13109(13) 0.05306(10) 0.33842(6) 0.0392(2) Uani 1 1 d .
C1 C -0.4295(6) 0.1220(5) 0.6938(3) 0.0516(11) Uani 1 1 d .
H1A H -0.4521 0.0529 0.7209 0.077 Uiso 1 1 calc R
H1B H -0.5283 0.1338 0.6666 0.077 Uiso 1 1 calc R
H1C H -0.3592 0.201 0.7408 0.077 Uiso 1 1 calc R
C2 C -0.3507(5) 0.0886(4) 0.6214(2) 0.0419(10) Uani 1 1 d .
C3 C -0.2980(5) -0.0081(4) 0.6024(3) 0.0421(10) Uani 1 1 d .
C4 C -0.3062(6) -0.1130(5) 0.6464(3) 0.0540(12) Uani 1 1 d .
H4A H -0.3525 -0.0969 0.6964 0.081 Uiso 1 1 calc R
H4B H -0.1997 -0.1145 0.6699 0.081 Uiso 1 1 calc R
H4C H -0.3717 -0.1952 0.6015 0.081 Uiso 1 1 calc R
C5 C -0.2447(5) 0.1085(4) 0.4832(2) 0.0390(9) Uani 1 1 d .
C6 C -0.2176(5) 0.1368(4) 0.4094(2) 0.0380(9) Uani 1 1 d .
C7 C -0.2740(6) 0.2876(4) 0.2041(3) 0.0466(11) Uani 1 1 d .
H7A H -0.2457 0.2582 0.1487 0.07 Uiso 1 1 calc R
H7B H -0.2166 0.379 0.2329 0.07 Uiso 1 1 calc R
H7C H -0.3877 0.2724 0.1889 0.07 Uiso 1 1 calc R
C8 C -0.2314(4) 0.2163(3) 0.2681(2) 0.0307(8) Uani 1 1 d .
C9 C -0.1668(4) 0.1241(3) 0.2522(2) 0.0260(7) Uani 1 1 d .
C10 C -0.1195(4) 0.0809(3) 0.1742(2) 0.0227(7) Uani 1 1 d .
C11 C -0.0744(4) 0.0442(3) 0.1091(2) 0.0204(6) Uani 1 1 d .
C101 C 0.8224(10) 0.5887(7) 0.5616(4) 0.109(3) Uani 1 1 d .
H10A H 0.8391 0.507 0.5579 0.163 Uiso 1 1 calc R
H10B H 0.7714 0.6084 0.6089 0.163 Uiso 1 1 calc R
H10C H 0.9242 0.656 0.5764 0.163 Uiso 1 1 calc R
C102 C 0.7274(9) 0.5812(6) 0.4794(4) 0.096(2) Uani 1 1 d .
N103 N 0.6545(13) 0.5740(9) 0.4118(6) 0.218(6) Uani 1 1 d .

loop_
_atom_site_aniso_label
_atom_site_aniso_U_11
_atom_site_aniso_U_22
_atom_site_aniso_U_33
_atom_site_aniso_U_23
_atom_site_aniso_U_13
_atom_site_aniso_U_12
P1 0.0188(4) 0.0157(4) 0.0226(4) 0.0074(3) 0.0078(3) 0.0081(3)
Pt1 0.02045(9) 0.01682(9) 0.02156(10) 0.00796(6) 0.00876(6) 0.00976(7)
C21 0.0238(16) 0.0177(15) 0.0317(17) 0.0127(13) 0.0144(13) 0.0132(13)
C23 0.0327(18) 0.0265(17) 0.0331(19) 0.0130(14) 0.0104(15) 0.0136(16)
C24 0.047(2) 0.041(2) 0.034(2) 0.0205(17) 0.0204(17) 0.0236(19)
C25 0.052(2) 0.039(2) 0.050(2) 0.0317(19) 0.035(2) 0.030(2)
C26 0.034(2) 0.0270(19) 0.062(3) 0.0233(18) 0.0287(19) 0.0139(17)
C27 0.0286(17) 0.0226(16) 0.041(2) 0.0137(14) 0.0148(15) 0.0131(15)
C28 0.0219(15) 0.0238(16) 0.0203(15) 0.0081(12) 0.0096(12) 0.0116(13)
C29 0.0244(16) 0.0205(16) 0.0297(17) 0.0073(13) 0.0065(13) 0.0089(14)
C30 0.0314(18) 0.0252(17) 0.0309(18) 0.0074(14) 0.0056(14) 0.0175(15)
C31 0.0243(17) 0.0353(19) 0.0279(18) 0.0087(15) 0.0061(14) 0.0157(16)
C32 0.0228(16) 0.0311(18) 0.0343(19) 0.0157(15) 0.0105(14) 0.0071(15)
C33 0.0253(17) 0.0266(17) 0.0305(18) 0.0139(14) 0.0086(14) 0.0111(15)
C34 0.0222(15) 0.0181(15) 0.0256(16) 0.0067(12) 0.0075(13) 0.0062(13)
C35 0.0275(17) 0.0244(17) 0.0325(18) 0.0093(14) 0.0093(14) 0.0121(15)
C36 0.045(2) 0.0259(18) 0.035(2) 0.0008(15) 0.0119(17) 0.0166(18)
C37 0.041(2) 0.035(2) 0.035(2) -0.0038(16) 0.0037(17) 0.0100(18)
C38 0.034(2) 0.041(2) 0.046(2) -0.0010(18) -0.0038(17) 0.0163(19)
C39 0.0314(19) 0.033(2) 0.038(2) 0.0004(16) 0.0049(16) 0.0189(17)
S1 0.0541(6) 0.0482(6) 0.0308(5) 0.0044(4) 0.0223(5) 0.0178(5)
S2 0.0527(6) 0.0668(7) 0.0343(5) 0.0232(5) 0.0219(5) 0.0320(6)
S3 0.0616(7) 0.0420(6) 0.0426(6) 0.0129(4) 0.0333(5) 0.0294(5)
S4 0.0556(6) 0.0543(6) 0.0309(5) 0.0220(4) 0.0255(4) 0.0373(5)
C1 0.056(3) 0.059(3) 0.031(2) 0.003(2) 0.0215(19) 0.008(2)
C2 0.038(2) 0.055(3) 0.0242(19) 0.0065(17) 0.0123(16) 0.005(2)
C3 0.035(2) 0.058(3) 0.030(2) 0.0131(18) 0.0117(16) 0.009(2)
C4 0.053(3) 0.068(3) 0.046(3) 0.025(2) 0.020(2) 0.016(2)
C5 0.043(2) 0.047(2) 0.0286(19) 0.0077(17) 0.0162(17) 0.017(2)
C6 0.048(2) 0.043(2) 0.031(2) 0.0099(17) 0.0211(17) 0.021(2)
C7 0.065(3) 0.050(3) 0.056(3) 0.031(2) 0.037(2) 0.040(2)
C8 0.0367(19) 0.0292(18) 0.0344(19) 0.0121(15) 0.0189(16) 0.0153(16)
C9 0.0272(17) 0.0303(18) 0.0258(17) 0.0109(14) 0.0123(14) 0.0123(15)
C10 0.0201(15) 0.0238(16) 0.0279(17) 0.0123(13) 0.0078(13) 0.0090(14)
C11 0.0235(15) 0.0184(15) 0.0258(16) 0.0133(12) 0.0092(13) 0.0101(13)
C101 0.137(7) 0.092(5) 0.069(4) 0.008(4) -0.007(4) 0.037(5)
C102 0.113(6) 0.074(4) 0.068(4) -0.003(3) -0.018(4) 0.034(4)
N103 0.247(12) 0.161(8) 0.150(7) -0.013(6) -0.098(7) 0.089(8)

loop_
_atom_type_symbol
_atom_type_description
_atom_type_scat_dispersion_real
_atom_type_scat_dispersion_imag
_atom_type_scat_source
C C 0.0033 0.0016 'International Tables Vol C Tables 4.2.6.8 and 6.1.1.4'
H H 0 0 'International Tables Vol C Tables 4.2.6.8 and 6.1.1.4'
P P 0.1023 0.0942 'International Tables Vol C Tables 4.2.6.8 and 6.1.1.4'
S S 0.1246 0.1234 'International Tables Vol C Tables 4.2.6.8 and 6.1.1.4'
Pt Pt -1.7033 8.3905 'International Tables Vol C Tables 4.2.6.8 and 6.1.1.4'
N N 0.0061 0.0033 'International Tables Vol C Tables 4.2.6.8 and 6.1.1.4'

loop_
_geom_angle_atom_site_label_1
_geom_angle_atom_site_label_2
_geom_angle_atom_site_label_3
_geom_angle
_geom_angle_site_symmetry_1
_geom_angle_site_symmetry_3
C34 P1 C28 108.87(14) . .
C34 P1 C21 103.16(15) . .
C28 P1 C21 102.94(14) . .
C34 P1 Pt1 110.45(10) . .
C28 P1 Pt1 111.24(10) . .
C21 P1 Pt1 119.44(10) . .
C11 Pt1 C11 180 . 2
C11 Pt1 P1 95.01(8) . .
C11 Pt1 P1 84.99(8) 2 .
C11 Pt1 P1 84.99(8) . 2
C11 Pt1 P1 95.01(8) 2 2
P1 Pt1 P1 180 . 2
C27 C21 C23 119.5(3) . .
C27 C21 P1 122.3(3) . .
C23 C21 P1 118.2(2) . .
C21 C23 C24 119.5(3) . .
C21 C23 H23 120.3 . .
C24 C23 H23 120.3 . .
C25 C24 C23 121.0(4) . .
C25 C24 H24 119.5 . .
C23 C24 H24 119.5 . .
C24 C25 C26 119.7(3) . .
C24 C25 H25 120.1 . .
C26 C25 H25 120.1 . .
C25 C26 C27 119.4(4) . .
C25 C26 H26 120.3 . .
C27 C26 H26 120.3 . .
C21 C27 C26 120.9(3) . .
C21 C27 H27 119.6 . .
C26 C27 H27 119.6 . .
C33 C28 C29 119.0(3) . .
C33 C28 P1 119.4(2) . .
C29 C28 P1 121.5(2) . .
C30 C29 C28 119.9(3) . .
C30 C29 H29 120 . .
C28 C29 H29 120 . .
C31 C30 C29 120.4(3) . .
C31 C30 H30 119.8 . .
C29 C30 H30 119.8 . .
C30 C31 C32 120.2(3) . .
C30 C31 H31 119.9 . .
C32 C31 H31 119.9 . .
C31 C32 C33 119.8(3) . .
C31 C32 H32 120.1 . .
C33 C32 H32 120.1 . .
C28 C33 C32 120.7(3) . .
C28 C33 H33 119.7 . .
C32 C33 H33 119.7 . .
C35 C34 C39 119.4(3) . .
C35 C34 P1 124.2(2) . .
C39 C34 P1 116.3(2) . .
C36 C35 C34 120.1(3) . .
C36 C35 H35 119.9 . .
C34 C35 H35 119.9 . .
C37 C36 C35 120.0(3) . .
C37 C36 H36 120 . .
C35 C36 H36 120 . .
C36 C37 C38 120.3(3) . .
C36 C37 H37 119.8 . .
C38 C37 H37 119.8 . .
C37 C38 C39 120.2(4) . .
C37 C38 H38 119.9 . .
C39 C38 H38 119.9 . .
C38 C39 C34 120.0(3) . .
C38 C39 H39 120 . .
C34 C39 H39 120 . .
C5 S1 C2 95.5(2) . .
C5 S2 C3 95.4(2) . .
C8 S3 C6 95.07(17) . .
C9 S4 C6 95.37(17) . .
C2 C1 H1A 109.5 . .
C2 C1 H1B 109.5 . .
H1A C1 H1B 109.5 . .
C2 C1 H1C 109.5 . .
H1A C1 H1C 109.5 . .
H1B C1 H1C 109.5 . .
C3 C2 C1 128.0(4) . .
C3 C2 S1 117.3(3) . .
C1 C2 S1 114.7(3) . .
C2 C3 C4 128.1(4) . .
C2 C3 S2 117.3(3) . .
C4 C3 S2 114.6(3) . .
C3 C4 H4A 109.5 . .
C3 C4 H4B 109.5 . .
H4A C4 H4B 109.5 . .
C3 C4 H4C 109.5 . .
H4A C4 H4C 109.5 . .
H4B C4 H4C 109.5 . .
C6 C5 S2 123.2(3) . .
C6 C5 S1 123.3(3) . .
S2 C5 S1 113.5(2) . .
C5 C6 S4 122.8(3) . .
C5 C6 S3 123.2(3) . .
S4 C6 S3 114.1(2) . .
C8 C7 H7A 109.5 . .
C8 C7 H7B 109.5 . .
H7A C7 H7B 109.5 . .
C8 C7 H7C 109.5 . .
H7A C7 H7C 109.5 . .
H7B C7 H7C 109.5 . .
C9 C8 C7 125.9(3) . .
C9 C8 S3 117.7(3) . .
C7 C8 S3 116.4(3) . .
C8 C9 C10 126.7(3) . .
C8 C9 S4 116.8(3) . .
C10 C9 S4 116.5(2) . .
C11 C10 C9 177.9(3) . .
C10 C11 Pt1 174.4(3) . .
C102 C101 H10A 109.5 . .
C102 C101 H10B 109.5 . .
H10A C101 H10B 109.5 . .
C102 C101 H10C 109.5 . .
H10A C101 H10C 109.5 . .
H10B C101 H10C 109.5 . .
N103 C102 C101 177.5(11) . .

loop_
_geom_bond_atom_site_label_1
_geom_bond_atom_site_label_2
_geom_bond_distance
_geom_bond_site_symmetry_2
P1 C34 1.824(3) .
P1 C28 1.828(3) .
P1 C21 1.835(3) .
P1 Pt1 2.3047(8) .
Pt1 C11 2.000(3) .
Pt1 C11 2.000(3) 2
Pt1 P1 2.3047(8) 2
C21 C27 1.380(5) .
C21 C23 1.392(5) .
C23 C24 1.392(5) .
C23 H23 0.95 .
C24 C25 1.378(6) .
C24 H24 0.95 .
C25 C26 1.386(6) .
C25 H25 0.95 .
C26 C27 1.400(5) .
C26 H26 0.95 .
C27 H27 0.95 .
C28 C33 1.391(4) .
C28 C29 1.397(4) .
C29 C30 1.396(5) .
C29 H29 0.95 .
C30 C31 1.374(5) .
C30 H30 0.95 .
C31 C32 1.388(5) .
C31 H31 0.95 .
C32 C33 1.390(5) .
C32 H32 0.95 .
C33 H33 0.95 .
C34 C35 1.394(4) .
C34 C39 1.399(5) .
C35 C36 1.391(5) .
C35 H35 0.95 .
C36 C37 1.382(5) .
C36 H36 0.95 .
C37 C38 1.383(5) .
C37 H37 0.95 .
C38 C39 1.389(5) .
C38 H38 0.95 .
C39 H39 0.95 .
S1 C5 1.762(4) .
S1 C2 1.764(4) .
S2 C5 1.757(4) .
S2 C3 1.769(4) .
S3 C8 1.759(4) .
S3 C6 1.765(4) .
S4 C9 1.765(3) .
S4 C6 1.765(4) .
C1 C2 1.512(6) .
C1 H1A 0.98 .
C1 H1B 0.98 .
C1 H1C 0.98 .
C2 C3 1.324(6) .
C3 C4 1.516(6) .
C4 H4A 0.98 .
C4 H4B 0.98 .
C4 H4C 0.98 .
C5 C6 1.338(5) .
C7 C8 1.497(5) .
C7 H7A 0.98 .
C7 H7B 0.98 .
C7 H7C 0.98 .
C8 C9 1.347(5) .
C9 C10 1.422(5) .
C10 C11 1.219(4) .
C101 C102 1.378(8) .
C101 H10A 0.98 .
C101 H10B 0.98 .
C101 H10C 0.98 .
C102 N103 1.111(9) .

loop_
_geom_torsion_atom_site_label_1
_geom_torsion_atom_site_label_2
_geom_torsion_atom_site_label_3
_geom_torsion_atom_site_label_4
_geom_torsion
_geom_torsion_site_symmetry_4
C34 P1 Pt1 C11 128.18(14) .
C28 P1 Pt1 C11 -110.80(14) .
C21 P1 Pt1 C11 8.88(15) .
C34 P1 Pt1 C11 -51.82(14) 2
C28 P1 Pt1 C11 69.20(14) 2
C21 P1 Pt1 C11 -171.13(15) 2
C34 P1 C21 C27 -5.0(3) .
C28 P1 C21 C27 -118.2(3) .
Pt1 P1 C21 C27 118.0(2) .
C34 P1 C21 C23 174.4(2) .
C28 P1 C21 C23 61.2(3) .
Pt1 P1 C21 C23 -62.6(3) .
C27 C21 C23 C24 0.2(5) .
P1 C21 C23 C24 -179.2(3) .
C21 C23 C24 C25 -0.6(5) .
C23 C24 C25 C26 0.8(5) .
C24 C25 C26 C27 -0.5(5) .
C23 C21 C27 C26 0.0(5) .
P1 C21 C27 C26 179.4(2) .
C25 C26 C27 C21 0.1(5) .
C34 P1 C28 C33 118.7(3) .
C21 P1 C28 C33 -132.3(3) .
Pt1 P1 C28 C33 -3.2(3) .
C34 P1 C28 C29 -64.7(3) .
C21 P1 C28 C29 44.3(3) .
Pt1 P1 C28 C29 173.4(2) .
C33 C28 C29 C30 -1.3(5) .
P1 C28 C29 C30 -177.9(2) .
C28 C29 C30 C31 0.5(5) .
C29 C30 C31 C32 0.5(5) .
C30 C31 C32 C33 -0.7(5) .
C29 C28 C33 C32 1.2(5) .
P1 C28 C33 C32 177.8(3) .
C31 C32 C33 C28 -0.2(5) .
C28 P1 C34 C35 16.1(3) .
C21 P1 C34 C35 -92.8(3) .
Pt1 P1 C34 C35 138.5(3) .
C28 P1 C34 C39 -166.1(3) .
C21 P1 C34 C39 85.1(3) .
Pt1 P1 C34 C39 -43.7(3) .
C39 C34 C35 C36 -0.7(5) .
P1 C34 C35 C36 177.1(3) .
C34 C35 C36 C37 -0.7(6) .
C35 C36 C37 C38 1.4(6) .
C36 C37 C38 C39 -0.8(7) .
C37 C38 C39 C34 -0.6(7) .
C35 C34 C39 C38 1.3(6) .
P1 C34 C39 C38 -176.7(3) .
C5 S1 C2 C3 5.9(4) .
C5 S1 C2 C1 -176.0(3) .
C1 C2 C3 C4 1.7(7) .
S1 C2 C3 C4 179.6(3) .
C1 C2 C3 S2 -177.4(3) .
S1 C2 C3 S2 0.4(5) .
C5 S2 C3 C2 -6.5(4) .
C5 S2 C3 C4 174.3(3) .
C3 S2 C5 C6 -171.0(4) .
C3 S2 C5 S1 10.1(3) .
C2 S1 C5 C6 171.2(4) .
C2 S1 C5 S2 -10.0(3) .
S2 C5 C6 S4 -2.0(6) .
S1 C5 C6 S4 176.7(2) .
S2 C5 C6 S3 177.2(2) .
S1 C5 C6 S3 -4.1(6) .
C9 S4 C6 C5 170.5(4) .
C9 S4 C6 S3 -8.8(3) .
C8 S3 C6 C5 -169.7(4) .
C8 S3 C6 S4 9.6(3) .
C6 S3 C8 C9 -7.1(3) .
C6 S3 C8 C7 173.8(3) .
C7 C8 C9 C10 3.3(6) .
S3 C8 C9 C10 -175.7(3) .
C7 C8 C9 S4 -178.9(3) .
S3 C8 C9 S4 2.1(4) .
C6 S4 C9 C8 4.1(3) .
C6 S4 C9 C10 -177.9(3) .
